data_1559505
loop_
_publ_author_name
'Larsen, Sine'
'Thorsteinsson, Thorstein'
'Bowadt, Soren'
'Hansen, Thomas K.'
'Varma, Karikath S.'
'Becher, Jan'
'Underhill, Allan E.'

_publ_section_title
;
 The Crystal Structures of Three Precursors to Organic Donors Based on
 BEDT--TTF
;
_journal_name_full 'Acta Chemica Scandinavica'
_journal_page_first 709
_journal_page_last 715
_journal_paper_doi 10.3891/acta.chem.scand.45-0709
_journal_volume 45
_journal_year 1991
_chemical_formula_sum 'C11 H8 O S4'
_chemical_formula_weight 284.44
_chemical_name_common
;
2,3-dihydro-2-phenyl-1,3-dithiolo[4,5-e][1,4]dithiin-6-thione
;
_space_group_IT_number 15
_space_group_name_Hall '-C 2yc'
_space_group_name_H-M_alt 'C 1 2/c 1'
_symmetry_cell_setting monoclinic
_symmetry_Int_Tables_number 15
_symmetry_space_group_name_Hall '-C 2yc'
_symmetry_space_group_name_H-M 'C 1 2/c 1'
_cell_angle_alpha 90.
_cell_angle_beta 96.85(3)
_cell_angle_gamma 90.
_cell_formula_units_Z 8
_cell_length_a 15.735(3)
_cell_length_b 9.1996(9)
_cell_length_c 16.487(14)
_cell_volume 2370(2)
_diffrn_ambient_temperature 110
_diffrn_radiation_probe x-ray
_diffrn_radiation_type MoK\a
_diffrn_radiation_wavelength 0.71069
_exptl_absorpt_coefficient_mu 0.744
_exptl_crystal_density_diffrn 1.595
_exptl_crystal_F_000 1112
_refine_ls_goodness_of_fit_ref 1.9
_refine_ls_number_parameters 178
_refine_ls_number_reflns 3510
_refine_ls_R_factor_gt 0.044
_refine_ls_wR_factor_gt 0.063
_cod_data_source_file Acta-chem-Scand-1991-45-709-3.cif
_cod_data_source_block 1
_cod_depositor_comments
;
atomic coordinates x for S3 clearly in error
changed from 0.50857 to 0.55857 (guessed but...)
;
_cod_original_cell_volume 2369.5(10)
_cod_original_sg_symbol_H-M 'C 2/c'
_cod_database_code 1559505

loop_
_space_group_symop_id
_space_group_symop_operation_xyz
1 x,y,z
2 -x,y,1/2-z
3 -x,-y,-z
4 x,-y,1/2+z
5 1/2+x,1/2+y,z
6 1/2-x,1/2+y,1/2-z
7 1/2-x,1/2-y,-z
8 1/2+x,1/2-y,1/2+z

loop_
_atom_site_label
_atom_site_type_symbol
_atom_site_thermal_displace_type
_atom_site_fract_x
_atom_site_fract_y
_atom_site_fract_z
_atom_site_occupancy
_atom_site_U_iso_or_equiv
_atom_site_calc_flag
_atom_site_refinement_flags
_atom_site_disorder_assembly
_atom_site_disorder_group
S1 S Uiso 0.39695(3) 0.75262(6) 0.98348(3) 1.000 0.0288(1) . . . .
S2 S Uiso 0.41571(3) 0.48161(6) 0.89269(4) 1.000 0.0270(1) . . . .
S3 S Uiso 0.55857(3) 0.55899(7) 0.83637(4) 1.000 0.0330(1) . . . .
S4 S Uiso 0.55728(3) 0.88552(6) 0.94452(4) 1.000 0.0299(1) . . . .
O O Uiso 0.28660(10) 0.5361(2) 0.97680(10) 1.000 0.0352(4) . . . .
C1 C Uiso 0.35320(10) 0.5803(3) 0.95560(10) 1.000 0.0267(4) . . . .
C2 C Uiso 0.49650(10) 0.6125(2) 0.89070(10) 1.000 0.0228(4) . . . .
C5 C Uiso 0.48740(10) 0.7368(2) 0.93200(10) 1.000 0.0223(4) . . . .
C6 C Uiso 0.72830(10) 0.6867(3) 0.8097(2) 1.000 0.0345(5) . . . .
C7 C Uiso 0.72860(10) 0.7427(3) 0.7317(2) 1.000 0.0353(5) . . . .
C8 C Uiso 0.8003(2) 0.7341(3) 0.6920(2) 1.000 0.0380(6) . . . .
C9 C Uiso 0.87360(10) 0.6686(3) 0.7308(2) 1.000 0.0419(6) . . . .
C10 C Uiso 0.8737(2) 0.6110(3) 0.8078(2) 1.000 0.0451(6) . . . .
C11 C Uiso 0.8007(2) 0.6192(3) 0.8468(2) 1.000 0.0427(6) . . . .
C31 C Uiso 0.6623(2) 0.6999(4) 0.8694(2) 0.590 0.0201(6) . . . .
C32 C Uiso 0.6347(3) 0.7198(5) 0.8324(3) 0.410 0.0205(9) . . . .
C41 C Uiso 0.6271(2) 0.8543(4) 0.8662(2) 0.590 0.0257(6) . . . .
C42 C Uiso 0.6507(3) 0.7982(7) 0.9138(4) 0.410 0.0301(11) . . . .

loop_
_atom_type_symbol
_atom_type_description
_atom_type_scat_dispersion_real
_atom_type_scat_dispersion_imag
_atom_type_scat_source
C C 0.0033 0.0016 ' International Tables Vol C Tables 4.2.6.8 and 6.1.1.4'
O O 0.0106 0.0060 ' International Tables Vol C Tables 4.2.6.8 and 6.1.1.4'
S S 0.1246 0.1234 ' International Tables Vol C Tables 4.2.6.8 and 6.1.1.4'

loop_
_geom_angle_atom_site_label_1
_geom_angle_atom_site_label_2
_geom_angle_atom_site_label_3
_geom_angle
_geom_angle_site_symmetry_1
_geom_angle_site_symmetry_2
_geom_angle_site_symmetry_3
_geom_angle_publ_flag
C1 S1 C5 96.52(9) . . . yes
C1 S2 C2 96.54(10) . . . yes
C2 S3 C31 100.67(12) . . . yes
C2 S3 C32 102.95(17) . . . yes
C5 S4 C41 102.55(13) . . . yes
C5 S4 C42 98.1(2) . . . yes
S1 C1 S2 112.80(10) . . . yes
S1 C1 O 123.27(18) . . . yes
S2 C1 O 123.9(2) . . . yes
S2 C2 S3 108.29(11) . . . yes
S2 C2 C5 116.89(13) . . . yes
S3 C2 C5 134.68(15) . . . yes
S1 C5 S4 114.44(10) . . . yes
S1 C5 C2 117.25(13) . . . yes
S4 C5 C2 128.27(13) . . . yes
C7 C6 C11 119.1(2) . . . no
C7 C6 C31 130.5(2) . . . no
C7 C6 C32 104.6(2) . . . no
C11 C6 C31 110.0(3) . . . no
C11 C6 C32 136.3(3) . . . no
C6 C7 C8 121.0(2) . . . no
C7 C8 C9 119.4(3) . . . no
C8 C9 C10 120.1(2) . . . no
C9 C10 C11 119.9(3) . . . no
C6 C11 C10 120.5(3) . . . no
S3 C31 C6 110.6(2) . . . yes
S3 C31 C41 107.3(2) . . . yes
C6 C31 C41 109.0(3) . . . no
C6 C32 C42 103.8(4) . . . no
S3 C32 C6 117.5(3) . . . yes
S3 C32 C42 112.1(4) . . . yes
S4 C41 C31 111.8(2) . . . yes
S4 C42 C32 114.0(4) . . . yes

loop_
_geom_bond_atom_site_label_1
_geom_bond_atom_site_label_2
_geom_bond_distance
_geom_bond_site_symmetry_1
_geom_bond_site_symmetry_2
_geom_bond_publ_flag
S1 C1 1.767(3) . . yes
S1 C5 1.748(2) . . yes
S2 C1 1.764(3) . . yes
S2 C2 1.754(2) . . yes
S3 C2 1.486(2) . . yes
S3 C31 2.105(4) . . yes
S3 C32 1.910(5) . . yes
S4 C5 1.752(2) . . yes
S4 C41 1.815(4) . . yes
S4 C42 1.800(6) . . yes
O C1 1.214(3) . . yes
C2 C5 1.347(3) . . no
C6 C7 1.386(5) . . no
C6 C11 1.375(4) . . no
C6 C31 1.519(4) . . no
C6 C32 1.592(5) . . no
C7 C8 1.373(4) . . no
C8 C9 1.388(4) . . no
C9 C10 1.376(5) . . no
C10 C11 1.384(5) . . no
C31 C41 1.523(5) . . no
C32 C42 1.518(8) . . no

loop_
_geom_torsion_atom_site_label_1
_geom_torsion_atom_site_label_2
_geom_torsion_atom_site_label_3
_geom_torsion_atom_site_label_4
_geom_torsion
_geom_torsion_site_symmetry_1
_geom_torsion_site_symmetry_2
_geom_torsion_site_symmetry_3
_geom_torsion_site_symmetry_4
_geom_torsion_publ_flag
C5 S1 C1 S2 -0.71(12) . . . . no
C5 S1 C1 O -179.77(18) . . . . no
C1 S1 C5 S4 -177.70(11) . . . . no
C1 S1 C5 C2 0.08(16) . . . . no
C2 S2 C1 S1 0.95(12) . . . . no
C2 S2 C1 O -179.98(19) . . . . no
C1 S2 C2 S3 -177.21(11) . . . . no
C1 S2 C2 C5 -0.95(16) . . . . no
C31 S3 C2 S2 -165.01(12) . . . . no
C31 S3 C2 C5 19.7(2) . . . . no
C2 S3 C31 C6 -168.6(2) . . . . no
C2 S3 C31 C41 -49.8(2) . . . . no
C41 S4 C5 S1 -166.92(14) . . . . no
C41 S4 C5 C2 15.6(2) . . . . no
C5 S4 C41 C31 -49.9(2) . . . . no
S2 C2 C5 S1 0.60(19) . . . . no
S2 C2 C5 S4 178.03(11) . . . . no
S3 C2 C5 S1 175.60(14) . . . . no
S3 C2 C5 S4 -7.0(3) . . . . no
C11 C6 C7 C8 -1.3(4) . . . . no
C31 C6 C7 C8 171.1(3) . . . . no
C7 C6 C11 C10 1.9(4) . . . . no
C31 C6 C11 C10 -172.0(3) . . . . no
C7 C6 C31 S3 77.7(4) . . . . no
C7 C6 C31 C41 -40.1(4) . . . . no
C11 C6 C31 S3 -109.4(2) . . . . no
C11 C6 C31 C41 132.8(3) . . . . no
C6 C7 C8 C9 -0.2(4) . . . . no
C7 C8 C9 C10 1.0(4) . . . . no
C8 C9 C10 C11 -0.4(4) . . . . no
C9 C10 C11 C6 -1.1(4) . . . . no
S3 C31 C41 S4 67.1(2) . . . . no
C6 C31 C41 S4 -173.1(2) . . . . no
